data_4110047
loop_
_publ_author_name
'Kamil Dziubek'
'Marcin Podsiad\/lo'
'Andrzej Katrusiak'

_publ_contact_author_fax +48(61)8658008
_publ_contact_author_phone +48(61)8291443
_publ_section_title
;
 Nearly Isostructural Polymorphs of Ethynylbenzene: Resolution of
 \\tbCH...\p(arene) and Cooperative \\tbCH...\p(C\\tbC) Interactions by
 Pressure Freezing
;
_journal_name_full 'Journal of the American Chemical Society'
_journal_page_first 12620
_journal_page_last 12621
_journal_paper_doi 10.1021/ja074885r
_journal_volume 129
_journal_year 2007
_chemical_formula_moiety 'C8 H6'
_chemical_formula_sum 'C8 H6'
_chemical_formula_weight 102.13
_chemical_melting_point 228
_chemical_name_common 'phenylacetylene, polymorph beta at 1.25 GPa'
_chemical_name_systematic
; 
Ethynylbenzene, polymorph beta at 1.25 GPa
;
_space_group_IT_number 2
_symmetry_cell_setting triclinic
_symmetry_space_group_name_Hall '-P 1'
_symmetry_space_group_name_H-M 'P -1'
_atom_sites_solution_hydrogens geom
_atom_sites_solution_primary direct
_atom_sites_solution_secondary difmap
_audit_creation_method SHELXL-97
_cell_angle_alpha 71.09(3)
_cell_angle_beta 82.67(3)
_cell_angle_gamma 78.28(3)
_cell_formula_units_Z 6
_cell_length_a 5.6592(11)
_cell_length_b 8.9711(18)
_cell_length_c 17.701(4)
_cell_measurement_reflns_used 1822
_cell_measurement_temperature 295(2)
_cell_measurement_theta_max 28.76
_cell_measurement_theta_min 2.44
_cell_volume 830.6(3)
_computing_cell_refinement 'CrysAlis (Oxford Diffraction, 2004)'
_computing_data_collection 'CrysAlis (Oxford Diffraction, 2004)'
_computing_data_reduction 'CrysAlis (Oxford Diffraction, 2004)'
_computing_molecular_graphics 'XP (Siemens, 1990)'
_computing_publication_material 'SHELXL-97 (Sheldrick, 1997)'
_computing_structure_refinement 'SHELXL-97 (Sheldrick, 1997)'
_computing_structure_solution 'SHELXS-97 (Sheldrick, 1990)'
_diffrn_ambient_temperature 295(2)
_diffrn_measured_fraction_theta_full 0.148
_diffrn_measured_fraction_theta_max 0.148
_diffrn_measurement_device_type 'Kuma KM4CCD \k geometry'
_diffrn_measurement_method '\w scans'
_diffrn_radiation_monochromator graphite
_diffrn_radiation_source 'fine-focus sealed tube'
_diffrn_radiation_type MoK\a
_diffrn_radiation_wavelength 0.71073
_diffrn_reflns_av_R_equivalents 0.0848
_diffrn_reflns_av_sigmaI/netI 0.0587
_diffrn_reflns_limit_h_max 6
_diffrn_reflns_limit_h_min -6
_diffrn_reflns_limit_k_max 8
_diffrn_reflns_limit_k_min -8
_diffrn_reflns_limit_l_max 23
_diffrn_reflns_limit_l_min -23
_diffrn_reflns_number 4112
_diffrn_reflns_theta_full 28.76
_diffrn_reflns_theta_max 28.76
_diffrn_reflns_theta_min 2.44
_exptl_absorpt_coefficient_mu 0.069
_exptl_absorpt_correction_T_max 0.97
_exptl_absorpt_correction_T_min 0.59
_exptl_absorpt_correction_type analytical
_exptl_absorpt_process_details
;
Katrusiak, A. (2003). REDSHAPE - Program for correcting
reflections intensities for DAC absorption and gasket shadowing.
Adam Mickiewicz University, Pozna\'n.
Katrusiak, A. (2004). Z. Kristallogr. 219, 461-467
;
_exptl_crystal_colour colourless
_exptl_crystal_density_diffrn 1.225
_exptl_crystal_description cylinder
_exptl_crystal_F_000 324
_exptl_crystal_size_max 0.39
_exptl_crystal_size_mid 0.23
_exptl_crystal_size_min 0.21
_refine_diff_density_max 0.063
_refine_diff_density_min -0.060
_refine_diff_density_rms 0.018
_refine_ls_extinction_method none
_refine_ls_goodness_of_fit_ref 1.053
_refine_ls_hydrogen_treatment constr
_refine_ls_matrix_type full
_refine_ls_number_parameters 97
_refine_ls_number_reflns 637
_refine_ls_number_restraints 0
_refine_ls_restrained_S_all 1.053
_refine_ls_R_factor_all 0.0857
_refine_ls_R_factor_gt 0.0425
_refine_ls_shift/su_max 0.000
_refine_ls_shift/su_mean 0.000
_refine_ls_structure_factor_coef Fsqd
_refine_ls_weighting_details 'calc w=1/[\s^2^(Fo^2^)+(0.0310P)^2^+0.0000P] where P=(Fo^2^+2Fc^2^)/3'
_refine_ls_weighting_scheme calc
_refine_ls_wR_factor_gt 0.0683
_refine_ls_wR_factor_ref 0.0807
_reflns_number_gt 395
_reflns_number_total 637
_reflns_threshold_expression >4sigma(I)
_cod_data_source_file ja074885rsi20070703_084840.cif
_cod_data_source_block 2pha_met
_cod_database_code 4110047

loop_
_symmetry_equiv_pos_as_xyz
'x, y, z'
'-x, -y, -z'

loop_
_atom_site_label
_atom_site_type_symbol
_atom_site_fract_x
_atom_site_fract_y
_atom_site_fract_z
_atom_site_U_iso_or_equiv
_atom_site_adp_type
_atom_site_occupancy
_atom_site_symmetry_multiplicity
_atom_site_calc_flag
_atom_site_refinement_flags
C1 C 0.0293(15) 0.3508(13) -0.0750(2) 0.0391(10) Uiso 1 1 d .
C2 C -0.0082(16) 0.4049(14) -0.1572(2) 0.0415(10) Uiso 1 1 d .
H2 H -0.1287 0.3730 -0.1764 0.050 Uiso 1 1 calc R
C3 C 0.136(2) 0.506(2) -0.2087(3) 0.0514(13) Uiso 1 1 d .
H3 H 0.1111 0.5425 -0.2630 0.062 Uiso 1 1 calc R
C4 C 0.3166(16) 0.5538(15) -0.1815(3) 0.0549(12) Uiso 1 1 d .
H4 H 0.4103 0.6243 -0.2165 0.066 Uiso 1 1 calc R
C5 C 0.3558(17) 0.4924(14) -0.0984(3) 0.0508(12) Uiso 1 1 d .
H5 H 0.4854 0.5146 -0.0789 0.061 Uiso 1 1 calc R
C6 C 0.2024(15) 0.4014(13) -0.0480(3) 0.0437(10) Uiso 1 1 d .
H6 H 0.2163 0.3728 0.0069 0.052 Uiso 1 1 calc R
C7 C -0.1309(17) 0.2526(15) -0.0223(3) 0.0546(12) Uiso 1 1 d .
C8 C -0.245(2) 0.1623(18) 0.0222(3) 0.0698(13) Uiso 1 1 d .
H8 H -0.3363 0.0904 0.0577 0.084 Uiso 1 1 calc R
C11 C 0.5270(19) 0.0265(17) 0.2490(3) 0.0433(13) Uiso 1 1 d .
C12 C 0.310(2) 0.133(2) 0.2244(4) 0.0509(14) Uiso 1 1 d .
H12 H 0.2631 0.2176 0.2455 0.061 Uiso 1 1 calc R
C13 C 0.158(2) 0.1194(19) 0.1694(3) 0.0565(13) Uiso 1 1 d .
H13 H 0.0176 0.1936 0.1544 0.068 Uiso 1 1 calc R
C14 C 0.224(2) -0.0032(18) 0.1408(3) 0.0517(14) Uiso 1 1 d .
H14 H 0.1274 -0.0142 0.1048 0.062 Uiso 1 1 calc R
C15 C 0.458(3) -0.131(2) 0.1647(4) 0.0549(15) Uiso 1 1 d .
H15 H 0.5021 -0.2180 0.1456 0.066 Uiso 1 1 calc R
C16 C 0.5935(19) -0.1015(17) 0.2172(3) 0.0526(13) Uiso 1 1 d .
H16 H 0.7373 -0.1713 0.2320 0.063 Uiso 1 1 calc R
C17 C 0.6831(17) 0.0414(15) 0.3048(3) 0.0461(11) Uiso 1 1 d .
C18 C 0.7943(18) 0.0587(16) 0.3495(3) 0.0594(12) Uiso 1 1 d .
H18 H 0.8853 0.0728 0.3861 0.071 Uiso 1 1 calc R
C21 C 0.097(2) 0.6242(17) -0.4422(3) 0.0407(13) Uiso 1 1 d .
C22 C 0.133(2) 0.501(2) -0.4255(4) 0.0598(17) Uiso 1 1 d .
H22 H 0.2812 0.4635 -0.4484 0.072 Uiso 1 1 calc R
C23 C 0.019(2) 0.3783(19) -0.3779(3) 0.0696(14) Uiso 1 1 d .
H23 H 0.0909 0.2710 -0.3636 0.083 Uiso 1 1 calc R
C24 C -0.217(2) 0.435(2) -0.3537(4) 0.0451(14) Uiso 1 1 d .
H24 H -0.3156 0.3616 -0.3244 0.054 Uiso 1 1 calc R
C25 C -0.300(3) 0.585(2) -0.3710(4) 0.0594(17) Uiso 1 1 d .
H25 H -0.4539 0.6173 -0.3502 0.071 Uiso 1 1 calc R
C26 C -0.1697(19) 0.7026(17) -0.4200(3) 0.0533(12) Uiso 1 1 d .
H26 H -0.2311 0.8116 -0.4371 0.064 Uiso 1 1 calc R
C27 C 0.2103(19) 0.7565(16) -0.4954(3) 0.0527(11) Uiso 1 1 d .
C28 C 0.3313(17) 0.8455(15) -0.5373(3) 0.0667(13) Uiso 1 1 d .
H28 H 0.4276 0.9163 -0.5707 0.080 Uiso 1 1 calc R

loop_
_atom_type_symbol
_atom_type_description
_atom_type_scat_dispersion_real
_atom_type_scat_dispersion_imag
_atom_type_scat_source
C C 0.0033 0.0016 'International Tables Vol C Tables 4.2.6.8 and 6.1.1.4'
H H 0.0000 0.0000 'International Tables Vol C Tables 4.2.6.8 and 6.1.1.4'

loop_
_geom_angle_atom_site_label_1
_geom_angle_atom_site_label_2
_geom_angle_atom_site_label_3
_geom_angle
C6 C1 C2 119.6(4)
C6 C1 C7 122.4(4)
C2 C1 C7 117.8(4)
C3 C2 C1 119.0(4)
C3 C2 H2 120.5
C1 C2 H2 120.5
C2 C3 C4 121.5(6)
C2 C3 H3 119.3
C4 C3 H3 119.3
C3 C4 C5 118.2(5)
C3 C4 H4 120.9
C5 C4 H4 120.9
C6 C5 C4 119.3(5)
C6 C5 H5 120.3
C4 C5 H5 120.3
C5 C6 C1 122.1(4)
C5 C6 H6 119.0
C1 C6 H6 119.0
C8 C7 C1 174.3(13)
C7 C8 H8 180.0
C16 C11 C12 116.9(6)
C16 C11 C17 118.6(12)
C12 C11 C17 124.4(11)
C11 C12 C13 124.6(12)
C11 C12 H12 117.7
C13 C12 H12 117.7
C14 C13 C12 117.1(14)
C14 C13 H13 121.4
C12 C13 H13 121.4
C13 C14 C15 122.9(7)
C13 C14 H14 118.5
C15 C14 H14 118.5
C16 C15 C14 114.2(12)
C16 C15 H15 122.9
C14 C15 H15 122.9
C15 C16 C11 124.1(13)
C15 C16 H16 117.9
C11 C16 H16 117.9
C18 C17 C11 176.2(14)
C17 C18 H18 180.0
C22 C21 C27 137.1(13)
C22 C21 C26 116.2(8)
C27 C21 C26 105.6(11)
C21 C22 C23 136.3(15)
C21 C22 H22 111.8
C23 C22 H22 111.8
C22 C23 C24 111.6(14)
C22 C23 H23 124.2
C24 C23 H23 124.2
C25 C24 C23 121.3(7)
C25 C24 H24 119.4
C23 C24 H24 119.4
C24 C25 C26 123.1(13)
C24 C25 H25 118.5
C26 C25 H25 118.5
C25 C26 C21 110.7(12)
C25 C26 H26 124.7
C21 C26 H26 124.7
C28 C27 C21 170.0(14)
C27 C28 H28 180.0

loop_
_geom_bond_atom_site_label_1
_geom_bond_atom_site_label_2
_geom_bond_distance
C1 C6 1.355(4)
C1 C2 1.406(7)
C1 C7 1.429(5)
C2 C3 1.375(6)
C2 H2 0.9300
C3 C4 1.378(5)
C3 H3 0.9300
C4 C5 1.423(9)
C4 H4 0.9300
C5 C6 1.354(5)
C5 H5 0.9300
C6 H6 0.9300
C7 C8 1.168(6)
C8 H8 0.9300
C11 C16 1.402(15)
C11 C12 1.41(3)
C11 C17 1.459(6)
C12 C13 1.428(8)
C12 H12 0.9300
C13 C14 1.325(17)
C13 H13 0.9300
C14 C15 1.56(3)
C14 H14 0.9300
C15 C16 1.393(6)
C15 H15 0.9300
C16 H16 0.9300
C17 C18 1.137(5)
C18 H18 0.9300
C21 C22 1.03(3)
C21 C27 1.461(9)
C21 C26 1.590(18)
C22 C23 1.374(10)
C22 H22 0.9300
C23 C24 1.39(2)
C23 H23 0.9300
C24 C25 1.28(3)
C24 H24 0.9300
C25 C26 1.404(9)
C25 H25 0.9300
C26 H26 0.9300
C27 C28 1.169(6)
C28 H28 0.9300
